data_4027421
loop_
_publ_author_name
'Jason T. Lowe'
'Maurice D. Lee'
'Lakshmi B. Akella'
'Emeline Davoine'
'Etienne J. Donckele'
'Landon Durak'
'Jeremy R. Duvall'
'Baudouin Gerard'
'Edward B. Holson'
'Adrien Joliton'
'Sarathy Kesavan'
'Berenice C. Lemercier'
'Haibo Liu'
'Jean-Charles Mari\'e'
'Carol A. Mulrooney'
'Giovanni Muncipinto'
'Morgan Welzel-O'Shea'
'Laura M. Panko'
'Ann Rowley'
'Byung-Chul Suh'
'Meryl Thomas'
'Florence F. Wagner'
'Jingqiang Wei'
'Michael A. Foley'
'Lisa A. Marcaurelle'

_publ_section_title
;
 Synthesis and Profiling of a Diverse Collection of Azetidine-Based
 Scaffolds for the Development of CNS-Focused Lead-like Libraries
;
_journal_name_full 'Journal of Organic Chemistry'
_journal_page_first 7187
_journal_page_last 7211
_journal_paper_doi 10.1021/jo300974j
_journal_volume 77
_journal_year 2012
_chemical_formula_sum 'C39 H35 N3 O5 S'
_chemical_formula_weight 657.76
_chemical_name_systematic
; 
 ? 
;
_space_group_IT_number 14
_symmetry_cell_setting monoclinic
_symmetry_space_group_name_Hall '-P 2ybc'
_symmetry_space_group_name_H-M 'P 1 21/c 1'
_atom_sites_solution_hydrogens geom
_atom_sites_solution_primary direct
_atom_sites_solution_secondary difmap
_audit_creation_method SHELXL-97
_cell_angle_alpha 90.00
_cell_angle_beta 94.8350(10)
_cell_angle_gamma 90.00
_cell_formula_units_Z 4
_cell_length_a 19.8216(16)
_cell_length_b 8.8060(7)
_cell_length_c 18.8374(16)
_cell_measurement_reflns_used 9722
_cell_measurement_temperature 100(2)
_cell_measurement_theta_max 30.53
_cell_measurement_theta_min 2.17
_cell_volume 3276.3(5)
_computing_cell_refinement 'SAINT 7.46A (Bruker-AXS, 2009)'
_computing_data_collection 'APEX2 v2009.9.0 (Bruker-AXS, 2009)'
_computing_data_reduction 'SAINT 7.46A (Bruker-AXS, 2009)'
_computing_molecular_graphics 'Bruker SHELXTL'
_computing_publication_material 'Bruker SHELXTL'
_computing_structure_refinement 'SHELXL-97 (Sheldrick, 2008)'
_computing_structure_solution 'SHELXS-97 (Sheldrick, 2008)'
_diffrn_ambient_temperature 100(2)
_diffrn_detector_area_resol_mean 8.3
_diffrn_measured_fraction_theta_full 0.999
_diffrn_measured_fraction_theta_max 0.999
_diffrn_measurement_device_type 'Bruker Smart APEX CCD'
_diffrn_measurement_method '\f and \w scans'
_diffrn_radiation_monochromator graphite
_diffrn_radiation_source 'fine-focus sealed tube'
_diffrn_radiation_type MoK\a
_diffrn_radiation_wavelength 0.71073
_diffrn_reflns_av_R_equivalents 0.0418
_diffrn_reflns_av_sigmaI/netI 0.0211
_diffrn_reflns_limit_h_max 27
_diffrn_reflns_limit_h_min -27
_diffrn_reflns_limit_k_max 12
_diffrn_reflns_limit_k_min -12
_diffrn_reflns_limit_l_max 26
_diffrn_reflns_limit_l_min -26
_diffrn_reflns_number 85138
_diffrn_reflns_theta_full 29.57
_diffrn_reflns_theta_max 29.57
_diffrn_reflns_theta_min 2.06
_exptl_absorpt_coefficient_mu 0.149
_exptl_absorpt_correction_T_max 0.9636
_exptl_absorpt_correction_T_min 0.9496
_exptl_absorpt_correction_type multi-scan
_exptl_absorpt_process_details 'SADABS (Sheldrick, 2009)'
_exptl_crystal_colour colourless
_exptl_crystal_density_diffrn 1.333
_exptl_crystal_description block
_exptl_crystal_F_000 1384
_exptl_crystal_size_max 0.35
_exptl_crystal_size_mid 0.25
_exptl_crystal_size_min 0.25
_refine_diff_density_max 0.462
_refine_diff_density_min -0.424
_refine_diff_density_rms 0.052
_refine_ls_extinction_method none
_refine_ls_goodness_of_fit_ref 1.032
_refine_ls_hydrogen_treatment constr
_refine_ls_matrix_type full
_refine_ls_number_parameters 433
_refine_ls_number_reflns 9182
_refine_ls_number_restraints 0
_refine_ls_restrained_S_all 1.032
_refine_ls_R_factor_all 0.0498
_refine_ls_R_factor_gt 0.0406
_refine_ls_shift/su_max 0.001
_refine_ls_shift/su_mean 0.000
_refine_ls_structure_factor_coef Fsqd
_refine_ls_weighting_details 'calc w=1/[\s^2^(Fo^2^)+(0.0565P)^2^+1.3905P] where P=(Fo^2^+2Fc^2^)/3'
_refine_ls_weighting_scheme calc
_refine_ls_wR_factor_gt 0.1032
_refine_ls_wR_factor_ref 0.1112
_reflns_number_gt 7739
_reflns_number_total 9182
_reflns_threshold_expression >2sigma(I)
_cod_data_source_file jo300974j_si_012.cif
_cod_data_source_block 10132
_cod_database_code 4027421

loop_
_symmetry_equiv_pos_as_xyz
'x, y, z'
'-x, y+1/2, -z+1/2'
'-x, -y, -z'
'x, -y-1/2, z-1/2'

loop_
_atom_site_label
_atom_site_type_symbol
_atom_site_fract_x
_atom_site_fract_y
_atom_site_fract_z
_atom_site_U_iso_or_equiv
_atom_site_adp_type
_atom_site_occupancy
_atom_site_symmetry_multiplicity
_atom_site_calc_flag
_atom_site_refinement_flags
S1 S 0.135831(14) 1.05252(3) 0.282537(16) 0.02036(7) Uani 1 1 d .
O1 O 0.06891(4) 1.11473(11) 0.27246(5) 0.0265(2) Uani 1 1 d .
O2 O 0.19216(5) 1.13829(11) 0.26146(5) 0.0280(2) Uani 1 1 d .
C1 C 0.15315(6) 1.01797(14) 0.37501(6) 0.0205(2) Uani 1 1 d .
C2 C 0.10507(6) 1.02297(14) 0.42465(7) 0.0229(2) Uani 1 1 d .
C3 C 0.12180(7) 0.99716(16) 0.49653(7) 0.0288(3) Uani 1 1 d .
H3 H 0.0884 1.0047 0.5297 0.035 Uiso 1 1 calc R
C4 C 0.18831(7) 0.95998(16) 0.51918(8) 0.0308(3) Uani 1 1 d .
H4 H 0.2002 0.9374 0.5680 0.037 Uiso 1 1 calc R
C5 C 0.23732(7) 0.95568(15) 0.47099(8) 0.0292(3) Uani 1 1 d .
H5 H 0.2828 0.9314 0.4869 0.035 Uiso 1 1 calc R
C6 C 0.22033(6) 0.98661(14) 0.39969(7) 0.0245(2) Uani 1 1 d .
H6 H 0.2545 0.9866 0.3672 0.029 Uiso 1 1 calc R
N1 N 0.03263(5) 1.05557(13) 0.40500(6) 0.0255(2) Uani 1 1 d .
O3 O -0.00249(5) 0.95532(12) 0.37614(6) 0.0324(2) Uani 1 1 d .
O4 O 0.01110(5) 1.17866(13) 0.42293(6) 0.0374(2) Uani 1 1 d .
O5 O 0.28601(4) 0.47268(9) 0.36937(4) 0.01697(16) Uani 1 1 d .
N2 N 0.13486(5) 0.88777(12) 0.24218(5) 0.01961(19) Uani 1 1 d .
C11 C 0.19467(5) 0.81852(14) 0.21830(6) 0.0193(2) Uani 1 1 d .
C12 C 0.23813(6) 0.90197(15) 0.17810(7) 0.0234(2) Uani 1 1 d .
H12 H 0.2286 1.0056 0.1674 0.028 Uiso 1 1 calc R
C13 C 0.29501(6) 0.83387(16) 0.15379(7) 0.0262(3) Uani 1 1 d .
H13 H 0.3248 0.8918 0.1276 0.031 Uiso 1 1 calc R
C14 C 0.30854(6) 0.68144(16) 0.16756(7) 0.0262(3) Uani 1 1 d .
H14 H 0.3479 0.6353 0.1517 0.031 Uiso 1 1 calc R
C15 C 0.26389(6) 0.59725(15) 0.20474(6) 0.0225(2) Uani 1 1 d .
H15 H 0.2725 0.4923 0.2129 0.027 Uiso 1 1 calc R
C16 C 0.20632(5) 0.66308(14) 0.23057(6) 0.0189(2) Uani 1 1 d .
C17 C 0.15857(6) 0.56262(14) 0.26711(6) 0.0198(2) Uani 1 1 d .
H17 H 0.1507 0.4633 0.2420 0.024 Uiso 1 1 calc R
C18 C 0.09152(5) 0.63954(14) 0.28350(7) 0.0211(2) Uani 1 1 d .
H18 H 0.0529 0.5667 0.2764 0.025 Uiso 1 1 calc R
C23 C 0.17166(5) 0.54220(13) 0.34956(6) 0.0182(2) Uani 1 1 d .
H23 H 0.1594 0.4372 0.3641 0.022 Uiso 1 1 calc R
C24 C 0.23942(5) 0.58928(13) 0.38594(6) 0.0175(2) Uani 1 1 d .
H24A H 0.2536 0.6888 0.3677 0.021 Uiso 1 1 calc R
H24B H 0.2370 0.5970 0.4381 0.021 Uiso 1 1 calc R
C25 C 0.35170(5) 0.46944(12) 0.40856(6) 0.01430(19) Uani 1 1 d .
C31 C 0.34849(5) 0.37874(12) 0.47789(6) 0.0158(2) Uani 1 1 d .
C32 C 0.40848(6) 0.33324(14) 0.51665(6) 0.0201(2) Uani 1 1 d .
H32 H 0.4508 0.3572 0.4993 0.024 Uiso 1 1 calc R
C33 C 0.40699(7) 0.25337(15) 0.58029(7) 0.0246(2) Uani 1 1 d .
H33 H 0.4481 0.2227 0.6058 0.030 Uiso 1 1 calc R
C34 C 0.34539(7) 0.21858(15) 0.60644(7) 0.0263(3) Uani 1 1 d .
H34 H 0.3442 0.1654 0.6502 0.032 Uiso 1 1 calc R
C35 C 0.28567(7) 0.26199(15) 0.56830(7) 0.0259(3) Uani 1 1 d .
H35 H 0.2435 0.2382 0.5861 0.031 Uiso 1 1 calc R
C36 C 0.28694(6) 0.34032(14) 0.50401(6) 0.0212(2) Uani 1 1 d .
H36 H 0.2456 0.3676 0.4779 0.025 Uiso 1 1 calc R
C41 C 0.37808(5) 0.63183(12) 0.42168(6) 0.0156(2) Uani 1 1 d .
C42 C 0.38272(6) 0.72462(14) 0.36193(7) 0.0206(2) Uani 1 1 d .
H42 H 0.3709 0.6850 0.3157 0.025 Uiso 1 1 calc R
C43 C 0.40444(7) 0.87395(14) 0.36967(8) 0.0267(3) Uani 1 1 d .
H43 H 0.4070 0.9359 0.3287 0.032 Uiso 1 1 calc R
C44 C 0.42249(6) 0.93378(14) 0.43699(8) 0.0274(3) Uani 1 1 d .
H44 H 0.4370 1.0363 0.4421 0.033 Uiso 1 1 calc R
C45 C 0.41901(6) 0.84246(14) 0.49642(7) 0.0244(2) Uani 1 1 d .
H45 H 0.4318 0.8821 0.5425 0.029 Uiso 1 1 calc R
C46 C 0.39668(5) 0.69175(13) 0.48892(6) 0.0188(2) Uani 1 1 d .
H46 H 0.3942 0.6301 0.5300 0.023 Uiso 1 1 calc R
C51 C 0.39680(5) 0.38386(12) 0.35946(6) 0.0154(2) Uani 1 1 d .
C52 C 0.46623(6) 0.41222(14) 0.36145(6) 0.0192(2) Uani 1 1 d .
H52 H 0.4860 0.4878 0.3927 0.023 Uiso 1 1 calc R
C53 C 0.50696(6) 0.33065(15) 0.31798(7) 0.0244(2) Uani 1 1 d .
H53 H 0.5542 0.3502 0.3202 0.029 Uiso 1 1 calc R
C54 C 0.47862(7) 0.22084(15) 0.27153(7) 0.0258(3) Uani 1 1 d .
H54 H 0.5062 0.1653 0.2419 0.031 Uiso 1 1 calc R
C55 C 0.40940(7) 0.19326(14) 0.26899(6) 0.0226(2) Uani 1 1 d .
H55 H 0.3897 0.1192 0.2370 0.027 Uiso 1 1 calc R
C56 C 0.36852(6) 0.27289(13) 0.31285(6) 0.0186(2) Uani 1 1 d .
H56 H 0.3214 0.2518 0.3111 0.022 Uiso 1 1 calc R
C19 C 0.07481(5) 0.78777(14) 0.24494(7) 0.0218(2) Uani 1 1 d .
H19A H 0.0559 0.7654 0.1957 0.026 Uiso 1 1 calc R
H19B H 0.0397 0.8421 0.2694 0.026 Uiso 1 1 calc R
N3 N 0.11596(5) 0.65050(12) 0.36024(5) 0.01992(19) Uani 1 1 d .
C20 C 0.06740(6) 0.59880(16) 0.41022(7) 0.0261(3) Uani 1 1 d .
H20A H 0.0494 0.4981 0.3949 0.031 Uiso 1 1 calc R
H20B H 0.0289 0.6707 0.4089 0.031 Uiso 1 1 calc R
C21 C 0.09936(7) 0.58781(17) 0.48492(7) 0.0288(3) Uani 1 1 d .
H21 H 0.1207 0.6760 0.5053 0.035 Uiso 1 1 calc R
C22 C 0.09995(7) 0.46378(18) 0.52439(8) 0.0332(3) Uani 1 1 d .
H22A H 0.0791 0.3735 0.5057 0.040 Uiso 1 1 calc R
H22B H 0.1212 0.4648 0.5715 0.040 Uiso 1 1 calc R

loop_
_atom_site_aniso_label
_atom_site_aniso_U_11
_atom_site_aniso_U_22
_atom_site_aniso_U_33
_atom_site_aniso_U_23
_atom_site_aniso_U_13
_atom_site_aniso_U_12
S1 0.01572(13) 0.01991(14) 0.02531(15) -0.00037(11) 0.00082(10) 0.00226(9)
O1 0.0196(4) 0.0278(5) 0.0317(5) 0.0006(4) -0.0006(3) 0.0078(3)
O2 0.0248(4) 0.0232(4) 0.0367(5) -0.0008(4) 0.0068(4) -0.0032(3)
C1 0.0167(5) 0.0192(5) 0.0250(6) -0.0041(4) -0.0015(4) 0.0019(4)
C2 0.0169(5) 0.0236(6) 0.0275(6) -0.0041(5) -0.0013(4) 0.0021(4)
C3 0.0285(6) 0.0313(7) 0.0263(6) -0.0047(5) 0.0013(5) -0.0004(5)
C4 0.0341(7) 0.0290(7) 0.0275(6) -0.0035(5) -0.0086(5) -0.0005(5)
C5 0.0240(6) 0.0245(6) 0.0368(7) -0.0068(5) -0.0107(5) 0.0034(5)
C6 0.0171(5) 0.0216(6) 0.0340(7) -0.0065(5) -0.0020(4) 0.0021(4)
N1 0.0182(5) 0.0320(6) 0.0266(5) -0.0039(4) 0.0035(4) 0.0026(4)
O3 0.0187(4) 0.0393(6) 0.0386(5) -0.0074(4) 0.0004(4) -0.0026(4)
O4 0.0283(5) 0.0383(6) 0.0452(6) -0.0118(5) 0.0009(4) 0.0121(4)
O5 0.0131(3) 0.0178(4) 0.0194(4) -0.0033(3) -0.0021(3) 0.0017(3)
N2 0.0141(4) 0.0212(5) 0.0233(5) -0.0021(4) 0.0009(3) 0.0006(3)
C11 0.0153(5) 0.0250(6) 0.0173(5) -0.0027(4) -0.0014(4) 0.0017(4)
C12 0.0216(5) 0.0273(6) 0.0216(6) 0.0014(5) 0.0027(4) 0.0009(4)
C13 0.0223(6) 0.0359(7) 0.0210(6) -0.0002(5) 0.0054(4) 0.0000(5)
C14 0.0217(5) 0.0357(7) 0.0216(6) -0.0048(5) 0.0050(4) 0.0051(5)
C15 0.0219(5) 0.0263(6) 0.0191(5) -0.0054(5) 0.0003(4) 0.0041(4)
C16 0.0161(5) 0.0235(6) 0.0165(5) -0.0038(4) -0.0022(4) 0.0011(4)
C17 0.0163(5) 0.0204(5) 0.0221(5) -0.0032(4) -0.0019(4) -0.0002(4)
C18 0.0133(5) 0.0237(6) 0.0256(6) -0.0014(5) -0.0022(4) -0.0019(4)
C23 0.0146(5) 0.0178(5) 0.0221(5) -0.0011(4) 0.0012(4) -0.0009(4)
C24 0.0138(4) 0.0178(5) 0.0206(5) -0.0020(4) -0.0003(4) 0.0009(4)
C25 0.0124(4) 0.0148(5) 0.0155(5) -0.0007(4) 0.0002(3) -0.0004(3)
C31 0.0191(5) 0.0136(5) 0.0149(5) -0.0015(4) 0.0023(4) -0.0017(4)
C32 0.0209(5) 0.0225(6) 0.0169(5) -0.0002(4) 0.0017(4) 0.0000(4)
C33 0.0318(6) 0.0238(6) 0.0176(5) 0.0012(5) -0.0022(4) -0.0004(5)
C34 0.0412(7) 0.0210(6) 0.0167(5) 0.0009(4) 0.0032(5) -0.0084(5)
C35 0.0314(6) 0.0227(6) 0.0247(6) -0.0010(5) 0.0087(5) -0.0108(5)
C36 0.0208(5) 0.0201(5) 0.0228(6) -0.0012(4) 0.0033(4) -0.0042(4)
C41 0.0128(4) 0.0144(5) 0.0197(5) -0.0013(4) 0.0013(4) 0.0000(3)
C42 0.0210(5) 0.0185(5) 0.0222(6) 0.0017(4) 0.0008(4) -0.0014(4)
C43 0.0272(6) 0.0187(6) 0.0344(7) 0.0054(5) 0.0033(5) -0.0026(4)
C44 0.0223(6) 0.0170(6) 0.0432(8) -0.0050(5) 0.0045(5) -0.0041(4)
C45 0.0194(5) 0.0223(6) 0.0316(6) -0.0104(5) 0.0028(4) -0.0027(4)
C46 0.0166(5) 0.0195(5) 0.0204(5) -0.0035(4) 0.0022(4) -0.0008(4)
C51 0.0180(5) 0.0148(5) 0.0136(5) 0.0021(4) 0.0019(4) 0.0015(4)
C52 0.0180(5) 0.0210(5) 0.0188(5) 0.0006(4) 0.0030(4) 0.0010(4)
C53 0.0222(5) 0.0266(6) 0.0254(6) 0.0034(5) 0.0082(4) 0.0045(4)
C54 0.0351(6) 0.0237(6) 0.0200(6) 0.0022(5) 0.0109(5) 0.0087(5)
C55 0.0345(6) 0.0175(5) 0.0159(5) -0.0005(4) 0.0023(4) 0.0040(4)
C56 0.0242(5) 0.0166(5) 0.0146(5) 0.0010(4) 0.0000(4) 0.0011(4)
C19 0.0130(5) 0.0254(6) 0.0262(6) -0.0007(5) -0.0035(4) -0.0010(4)
N3 0.0126(4) 0.0235(5) 0.0237(5) 0.0008(4) 0.0016(3) 0.0010(3)
C20 0.0163(5) 0.0307(7) 0.0322(7) 0.0035(5) 0.0067(4) 0.0006(5)
C21 0.0260(6) 0.0332(7) 0.0284(6) -0.0038(5) 0.0090(5) -0.0034(5)
C22 0.0291(7) 0.0405(8) 0.0300(7) 0.0027(6) 0.0022(5) -0.0051(6)

loop_
_atom_type_symbol
_atom_type_description
_atom_type_scat_dispersion_real
_atom_type_scat_dispersion_imag
_atom_type_scat_source
C C 0.0033 0.0016 'International Tables Vol C Tables 4.2.6.8 and 6.1.1.4'
H H 0.0000 0.0000 'International Tables Vol C Tables 4.2.6.8 and 6.1.1.4'
N N 0.0061 0.0033 'International Tables Vol C Tables 4.2.6.8 and 6.1.1.4'
O O 0.0106 0.0060 'International Tables Vol C Tables 4.2.6.8 and 6.1.1.4'
S S 0.1246 0.1234 'International Tables Vol C Tables 4.2.6.8 and 6.1.1.4'

loop_
_geom_angle_atom_site_label_1
_geom_angle_atom_site_label_2
_geom_angle_atom_site_label_3
_geom_angle
O2 S1 O1 119.76(6)
O2 S1 N2 108.52(5)
O1 S1 N2 107.62(5)
O2 S1 C1 105.79(6)
O1 S1 C1 107.23(6)
N2 S1 C1 107.33(5)
C2 C1 C6 117.98(11)
C2 C1 S1 124.62(9)
C6 C1 S1 117.39(10)
C3 C2 C1 122.06(11)
C3 C2 N1 115.05(11)
C1 C2 N1 122.89(11)
C2 C3 C4 118.76(13)
C2 C3 H3 120.6
C4 C3 H3 120.6
C5 C4 C3 120.32(13)
C5 C4 H4 119.8
C3 C4 H4 119.8
C6 C5 C4 120.27(12)
C6 C5 H5 119.9
C4 C5 H5 119.9
C5 C6 C1 120.52(12)
C5 C6 H6 119.7
C1 C6 H6 119.7
O4 N1 O3 124.32(11)
O4 N1 C2 117.17(11)
O3 N1 C2 118.35(11)
C24 O5 C25 118.25(8)
C11 N2 C19 116.34(10)
C11 N2 S1 122.89(8)
C19 N2 S1 119.16(8)
C12 C11 C16 120.00(11)
C12 C11 N2 120.45(11)
C16 C11 N2 119.35(10)
C13 C12 C11 120.32(12)
C13 C12 H12 119.8
C11 C12 H12 119.8
C12 C13 C14 120.34(12)
C12 C13 H13 119.8
C14 C13 H13 119.8
C15 C14 C13 119.28(11)
C15 C14 H14 120.4
C13 C14 H14 120.4
C14 C15 C16 121.73(12)
C14 C15 H15 119.1
C16 C15 H15 119.1
C15 C16 C11 118.23(11)
C15 C16 C17 118.51(11)
C11 C16 C17 123.20(10)
C16 C17 C18 114.74(10)
C16 C17 C23 117.66(9)
C18 C17 C23 85.73(8)
C16 C17 H17 112.1
C18 C17 H17 112.1
C23 C17 H17 112.1
N3 C18 C19 116.70(10)
N3 C18 C17 90.43(8)
C19 C18 C17 116.00(10)
N3 C18 H18 110.8
C19 C18 H18 110.8
C17 C18 H18 110.8
N3 C23 C24 113.84(9)
N3 C23 C17 89.87(8)
C24 C23 C17 119.02(9)
N3 C23 H23 110.8
C24 C23 H23 110.8
C17 C23 H23 110.8
O5 C24 C23 105.59(9)
O5 C24 H24A 110.6
C23 C24 H24A 110.6
O5 C24 H24B 110.6
C23 C24 H24B 110.6
H24A C24 H24B 108.8
O5 C25 C41 110.15(8)
O5 C25 C31 110.19(8)
C41 C25 C31 112.66(9)
O5 C25 C51 104.33(8)
C41 C25 C51 110.25(8)
C31 C25 C51 108.93(8)
C36 C31 C32 118.43(10)
C36 C31 C25 121.73(10)
C32 C31 C25 119.85(9)
C33 C32 C31 120.98(11)
C33 C32 H32 119.5
C31 C32 H32 119.5
C34 C33 C32 120.00(12)
C34 C33 H33 120.0
C32 C33 H33 120.0
C35 C34 C33 119.56(12)
C35 C34 H34 120.2
C33 C34 H34 120.2
C34 C35 C36 120.61(11)
C34 C35 H35 119.7
C36 C35 H35 119.7
C31 C36 C35 120.40(11)
C31 C36 H36 119.8
C35 C36 H36 119.8
C46 C41 C42 118.67(10)
C46 C41 C25 124.03(10)
C42 C41 C25 117.30(10)
C43 C42 C41 120.62(12)
C43 C42 H42 119.7
C41 C42 H42 119.7
C42 C43 C44 120.53(12)
C42 C43 H43 119.7
C44 C43 H43 119.7
C45 C44 C43 119.36(11)
C45 C44 H44 120.3
C43 C44 H44 120.3
C44 C45 C46 120.32(12)
C44 C45 H45 119.8
C46 C45 H45 119.8
C41 C46 C45 120.48(11)
C41 C46 H46 119.8
C45 C46 H46 119.8
C52 C51 C56 118.93(10)
C52 C51 C25 121.22(10)
C56 C51 C25 119.84(9)
C51 C52 C53 120.64(11)
C51 C52 H52 119.7
C53 C52 H52 119.7
C54 C53 C52 120.26(11)
C54 C53 H53 119.9
C52 C53 H53 119.9
C55 C54 C53 119.23(11)
C55 C54 H54 120.4
C53 C54 H54 120.4
C54 C55 C56 120.87(11)
C54 C55 H55 119.6
C56 C55 H55 119.6
C55 C56 C51 120.07(11)
C55 C56 H56 120.0
C51 C56 H56 120.0
N2 C19 C18 112.56(9)
N2 C19 H19A 109.1
C18 C19 H19A 109.1
N2 C19 H19B 109.1
C18 C19 H19B 109.1
H19A C19 H19B 107.8
C20 N3 C23 114.90(10)
C20 N3 C18 115.07(9)
C23 N3 C18 90.66(8)
N3 C20 C21 111.90(10)
N3 C20 H20A 109.2
C21 C20 H20A 109.2
N3 C20 H20B 109.2
C21 C20 H20B 109.2
H20A C20 H20B 107.9
C22 C21 C20 124.45(13)
C22 C21 H21 117.8
C20 C21 H21 117.8
C21 C22 H22A 120.0
C21 C22 H22B 120.0
H22A C22 H22B 120.0

loop_
_geom_bond_atom_site_label_1
_geom_bond_atom_site_label_2
_geom_bond_distance
S1 O2 1.4317(9)
S1 O1 1.4330(9)
S1 N2 1.6372(11)
S1 C1 1.7731(13)
C1 C2 1.3910(17)
C1 C6 1.4005(15)
C2 C3 1.3854(18)
C2 N1 1.4804(15)
C3 C4 1.3902(19)
C3 H3 0.9500
C4 C5 1.385(2)
C4 H4 0.9500
C5 C6 1.3839(19)
C5 H5 0.9500
C6 H6 0.9500
N1 O4 1.2228(15)
N1 O3 1.2230(15)
O5 C24 1.4329(13)
O5 C25 1.4419(12)
N2 C11 1.4387(14)
N2 C19 1.4850(15)
C11 C12 1.4020(17)
C11 C16 1.4041(17)
C12 C13 1.3884(17)
C12 H12 0.9500
C13 C14 1.389(2)
C13 H13 0.9500
C14 C15 1.3884(18)
C14 H14 0.9500
C15 C16 1.4031(15)
C15 H15 0.9500
C16 C17 1.5041(16)
C17 C18 1.5457(16)
C17 C23 1.5632(16)
C17 H17 1.0000
C18 N3 1.4886(15)
C18 C19 1.5169(17)
C18 H18 1.0000
C23 N3 1.4854(14)
C23 C24 1.5135(15)
C23 H23 1.0000
C24 H24A 0.9900
C24 H24B 0.9900
C25 C41 1.5354(15)
C25 C31 1.5367(15)
C25 C51 1.5369(15)
C31 C36 1.3951(15)
C31 C32 1.4005(15)
C32 C33 1.3923(17)
C32 H32 0.9500
C33 C34 1.3888(18)
C33 H33 0.9500
C34 C35 1.3856(19)
C34 H34 0.9500
C35 C36 1.3958(17)
C35 H35 0.9500
C36 H36 0.9500
C41 C46 1.3927(15)
C41 C42 1.4002(16)
C42 C43 1.3876(17)
C42 H42 0.9500
C43 C44 1.392(2)
C43 H43 0.9500
C44 C45 1.385(2)
C44 H44 0.9500
C45 C46 1.4024(17)
C45 H45 0.9500
C46 H46 0.9500
C51 C52 1.3961(15)
C51 C56 1.3991(15)
C52 C53 1.3962(16)
C52 H52 0.9500
C53 C54 1.3905(19)
C53 H53 0.9500
C54 C55 1.3901(19)
C54 H54 0.9500
C55 C56 1.3942(16)
C55 H55 0.9500
C56 H56 0.9500
C19 H19A 0.9900
C19 H19B 0.9900
N3 C20 1.4740(15)
C20 C21 1.4968(19)
C20 H20A 0.9900
C20 H20B 0.9900
C21 C22 1.321(2)
C21 H21 0.9500
C22 H22A 0.9500
C22 H22B 0.9500
